data_2211686
loop_
_publ_author_name
'Liu, Ji-Wei'
'Zhu, Bin'
'Ng, Seik Weng'

_publ_section_title Bis(3-hydroxybenzoato-<i>{\k</i>O})bis(1<i>H</i>-imidazole-\k<i>N</i>^3^)copper(II)
_journal_coeditor_code XU2166
_journal_issue 12
_journal_name_full 'Acta Crystallographica Section E'
_journal_page_first m3514
_journal_page_last m3515
_journal_paper_doi 10.1107/S1600536806047878
_journal_volume 62
_journal_year 2006
_chemical_formula_iupac '[Cu (C7 H5 O3 )2 (C3 H4 N2 )2]'
_chemical_formula_moiety 'C20 H18 Cu N4 O6'
_chemical_formula_sum 'C20 H18 Cu N4 O6'
_chemical_formula_weight 473.92
_chemical_name_systematic
;
 ?
;
_space_group_IT_number 14
_symmetry_cell_setting monoclinic
_symmetry_space_group_name_Hall '-P 2ybc'
_symmetry_space_group_name_H-M 'P 1 21/c 1'
_atom_sites_solution_hydrogens geom
_atom_sites_solution_primary direct
_atom_sites_solution_secondary difmap
_audit_creation_method SHELXL-97
_cell_angle_alpha 90.00
_cell_angle_beta 92.1960(10)
_cell_angle_gamma 90.00
_cell_formula_units_Z 2
_cell_length_a 9.2990(10)
_cell_length_b 13.3330(10)
_cell_length_c 8.0780(10)
_cell_measurement_reflns_used 3090
_cell_measurement_temperature 295(2)
_cell_measurement_theta_max 29.0
_cell_measurement_theta_min 2.7
_cell_volume 1000.80(18)
_computing_cell_refinement 'SAINT (Bruker, 2004)'
_computing_data_collection 'APEX2 software (Bruker, 2004)'
_computing_data_reduction SAINT
_computing_molecular_graphics 'X-Seed (Barbour, 2001)'
_computing_publication_material 'publCIF (Westrip, 2006)'
_computing_structure_refinement 'SHELXL-97 (Sheldrick, 1997)'
_computing_structure_solution 'Difference Fourier synthesis, with Cu1 at (1/2, 1/2, 1/2)'
_diffrn_ambient_temperature 295(2)
_diffrn_measured_fraction_theta_full 0.99
_diffrn_measured_fraction_theta_max 0.99
_diffrn_measurement_device_type 'Bruker APEX2 area-detector diffractometer'
_diffrn_measurement_method '\f and \w scans'
_diffrn_radiation_monochromator graphite
_diffrn_radiation_source 'fine-focus sealed tube'
_diffrn_radiation_type MoK\a
_diffrn_radiation_wavelength 0.71073
_diffrn_reflns_av_R_equivalents 0.047
_diffrn_reflns_av_sigmaI/netI 0.043
_diffrn_reflns_limit_h_max 11
_diffrn_reflns_limit_h_min -12
_diffrn_reflns_limit_k_max 17
_diffrn_reflns_limit_k_min -10
_diffrn_reflns_limit_l_max 10
_diffrn_reflns_limit_l_min -10
_diffrn_reflns_number 6475
_diffrn_reflns_theta_full 27.5
_diffrn_reflns_theta_max 27.5
_diffrn_reflns_theta_min 2.7
_diffrn_standards_decay_% 0
_diffrn_standards_interval_count 0
_diffrn_standards_interval_time 0
_diffrn_standards_number 0
_exptl_absorpt_coefficient_mu 1.138
_exptl_absorpt_correction_T_max 0.866
_exptl_absorpt_correction_T_min 0.712
_exptl_absorpt_correction_type multi-scan
_exptl_absorpt_process_details '(SADABS; Sheldrick, 1996)'
_exptl_crystal_colour Blue
_exptl_crystal_density_diffrn 1.573
_exptl_crystal_density_method 'not measured'
_exptl_crystal_description Block
_exptl_crystal_F_000 486
_exptl_crystal_size_max 0.32
_exptl_crystal_size_mid 0.22
_exptl_crystal_size_min 0.13
_refine_diff_density_max 1.00
_refine_diff_density_min -0.45
_refine_ls_extinction_method none
_refine_ls_goodness_of_fit_ref 1.09
_refine_ls_hydrogen_treatment mixed
_refine_ls_matrix_type full
_refine_ls_number_parameters 150
_refine_ls_number_reflns 2281
_refine_ls_number_restraints 2
_refine_ls_restrained_S_all 1.09
_refine_ls_R_factor_all 0.052
_refine_ls_R_factor_gt 0.041
_refine_ls_shift/su_max 0.001
_refine_ls_shift/su_mean <0.001
_refine_ls_structure_factor_coef Fsqd
_refine_ls_weighting_details 'calc w=1/[\s^2^(Fo^2^)+(0.0767P)^2^+0.451P] where P=(Fo^2^+2Fc^2^)/3'
_refine_ls_weighting_scheme calc
_refine_ls_wR_factor_gt 0.123
_refine_ls_wR_factor_ref 0.132
_reflns_number_gt 1859
_reflns_number_total 2281
_reflns_threshold_expression I>2\s(I)
_cod_data_source_file xu2166.cif
_cod_data_source_block I
_cod_depositor_comments
;
The following automatic conversions were performed:
'_symmetry_cell_setting' value 'Monoclinic' changed to 'monoclinic'
according to '/home/saulius/struct/CIF-dictionaries/cif_core.dic'
dictionary named 'cif_core.dic' version 2.4.1 from 2010-06-29.

Automatic conversion script
Id: cif_fix_enum 1527 2010-12-29 10:47:43Z saulius 

The following automatic conversions were performed:

'_symmetry_cell_setting' value 'Monoclinic' changed to 'monoclinic'
according to /home/saulius/struct/CIF-dictionaries/cif_core.dic
dictionary named 'cif_core.dic' version 2.4.1 from 2010-06-29.

Automatic conversion script
Id: cif_fix_values 1715 2011-07-08 13:25:40Z adriana 
;
_cod_original_sg_symbol_H-M 'P 21/c'
_cod_database_code 2211686
_cod_database_fobs_code 2211686

loop_
_symmetry_equiv_pos_as_xyz
'x, y, z'
'-x, y+1/2, -z+1/2'
'-x, -y, -z'
'x, -y-1/2, z-1/2'

loop_
_atom_site_type_symbol
_atom_site_label
_atom_site_fract_x
_atom_site_fract_y
_atom_site_fract_z
_atom_site_U_iso_or_equiv
_atom_site_adp_type
_atom_site_calc_flag
_atom_site_refinement_flags
_atom_site_occupancy
Cu Cu1 0.5000 0.5000 0.5000 0.0278(2) Uani d S 1
O O1 0.6093(2) 0.54710(10) 0.7003(2) 0.0332(4) Uani d . 1
O O2 0.8294(2) 0.5635(2) 0.6012(2) 0.0518(6) Uani d . 1
O O3 0.7265(2) 0.5086(2) 1.3120(3) 0.0397(5) Uani d D 1
N N1 0.5549(2) 0.3608(2) 0.5588(3) 0.0310(5) Uani d . 1
N N2 0.5375(3) 0.2049(2) 0.6409(3) 0.0407(6) Uani d D 1
C C1 0.7452(3) 0.5632(2) 0.7165(3) 0.0303(5) Uani d . 1
C C2 0.8028(3) 0.5819(2) 0.8897(3) 0.0266(5) Uani d . 1
C C3 0.7332(3) 0.5418(2) 1.0247(3) 0.0277(5) Uani d . 1
C C4 0.7913(3) 0.5551(2) 1.1839(3) 0.0281(5) Uani d . 1
C C5 0.9152(3) 0.6114(2) 1.2093(3) 0.0392(7) Uani d . 1
C C6 0.9825(4) 0.6523(3) 1.0748(4) 0.0486(8) Uani d . 1
C C7 0.9288(3) 0.6365(2) 0.9157(3) 0.0394(7) Uani d . 1
C C8 0.6895(3) 0.3247(2) 0.6034(4) 0.0436(7) Uani d . 1
C C9 0.6793(3) 0.2285(2) 0.6554(4) 0.0449(7) Uani d . 1
C C10 0.4670(3) 0.2858(2) 0.5827(4) 0.0396(6) Uani d . 1
H H3 0.6479 0.5061 1.0079 0.033 Uiso calc R 1
H H5 0.9531 0.6218 1.3161 0.047 Uiso calc R 1
H H6 1.0651 0.6908 1.0922 0.058 Uiso calc R 1
H H7 0.9767 0.6622 0.8262 0.047 Uiso calc R 1
H H8 0.7747 0.3610 0.5986 0.052 Uiso calc R 1
H H9 0.7541 0.1872 0.6933 0.054 Uiso calc R 1
H H10 0.3681 0.2885 0.5619 0.047 Uiso calc R 1
H H3o 0.770(4) 0.525(3) 1.402(3) 0.060(10) Uiso d D 1
H H2n 0.495(4) 0.152(2) 0.673(5) 0.060(10) Uiso d D 1

loop_
_atom_site_aniso_label
_atom_site_aniso_U_11
_atom_site_aniso_U_22
_atom_site_aniso_U_33
_atom_site_aniso_U_12
_atom_site_aniso_U_13
_atom_site_aniso_U_23
Cu1 0.0357(3) 0.0247(3) 0.0220(3) 0.0007(2) -0.0136(2) -0.0012(2)
O1 0.0380(10) 0.0360(10) 0.0240(10) 0.0030(10) -0.0140(10) -0.0060(10)
O2 0.0560(10) 0.083(2) 0.0170(10) -0.0140(10) 0.0000(10) -0.0040(10)
O3 0.0430(10) 0.0560(10) 0.0200(10) -0.0110(10) 0.000(10) 0.0040(10)
N1 0.0370(10) 0.0280(10) 0.0270(10) 0.0010(10) -0.0060(10) 0.0020(10)
N2 0.0460(10) 0.0310(10) 0.0450(10) -0.0020(10) 0.0020(10) 0.0090(10)
C1 0.0410(10) 0.0310(10) 0.0190(10) -0.0020(10) -0.0070(10) -0.0010(10)
C2 0.0310(10) 0.0320(10) 0.0160(10) 0.0010(10) -0.0060(10) -0.0010(10)
C3 0.0270(10) 0.0350(10) 0.0210(10) -0.0050(10) -0.0050(10) -0.0020(10)
C4 0.0300(10) 0.0360(10) 0.0190(10) 0.0000(10) -0.0020(10) -0.0010(10)
C5 0.041(2) 0.058(2) 0.0180(10) -0.0120(10) -0.0080(10) -0.0040(10)
C6 0.044(2) 0.072(2) 0.030(2) -0.029(2) -0.0060(10) -0.0020(10)
C7 0.041(2) 0.056(2) 0.0210(10) -0.0160(10) 0.0000(10) 0.0020(10)
C8 0.036(2) 0.038(2) 0.056(2) -0.0030(10) -0.0130(10) 0.0070(10)
C9 0.044(2) 0.036(2) 0.053(2) 0.0060(10) -0.0120(10) 0.0090(10)
C10 0.0350(10) 0.0340(10) 0.049(2) 0.0000(10) -0.0040(10) 0.0060(10)

loop_
_atom_type_symbol
_atom_type_description
_atom_type_scat_dispersion_real
_atom_type_scat_dispersion_imag
_atom_type_scat_source
C C 0.0033 0.0016 'International Tables Vol C Tables 4.2.6.8 and 6.1.1.4'
H H 0.0000 0.0000 'International Tables Vol C Tables 4.2.6.8 and 6.1.1.4'
N N 0.0061 0.0033 'International Tables Vol C Tables 4.2.6.8 and 6.1.1.4'
O O 0.0106 0.0060 'International Tables Vol C Tables 4.2.6.8 and 6.1.1.4'
Cu Cu 0.3201 1.2651 'International Tables Vol C Tables 4.2.6.8 and 6.1.1.4'

loop_
_geom_angle_atom_site_label_1
_geom_angle_atom_site_label_2
_geom_angle_atom_site_label_3
_geom_angle_site_symmetry_1
_geom_angle_site_symmetry_3
_geom_angle
_geom_angle_publ_flag
N1 Cu1 N1 . 3_666 180 yes
N1 Cu1 O1 . . 89.00(10) yes
N1 Cu1 O1 . 3_666 91.10(10) yes
N1 Cu1 O3 . 1_554 88.520(10) yes
N1 Cu1 O3 . 3_667 91.50(10) yes
N1 Cu1 O1 3_666 . 91.10(10) ?
N1 Cu1 O1 3_666 3_666 89.00(10) ?
O1 Cu1 O1 . 3_666 180 ?
N1 Cu1 O3 3_666 3_667 88.52(8) ?
O1 Cu1 O3 . 3_667 86.55(7) ?
O1 Cu1 O3 3_666 3_667 93.45(7) ?
N1 Cu1 O3 3_666 1_554 91.48(8) ?
O1 Cu1 O3 . 1_554 93.45(7) ?
O1 Cu1 O3 3_666 1_554 86.55(7) ?
O3 Cu1 O3 3_667 1_554 180.0 ?
C1 O1 Cu1 . . 127.5(2) ?
C10 N1 C8 . . 105.1(2) ?
C10 N1 Cu1 . . 126.5(2) ?
C8 N1 Cu1 . . 127.9(2) ?
C10 N2 C9 . . 107.7(2) ?
O2 C1 O1 . . 124.9(2) ?
O2 C1 C2 . . 119.1(2) ?
O1 C1 C2 . . 115.9(2) ?
C7 C2 C3 . . 119.7(2) ?
C7 C2 C1 . . 119.9(2) ?
C3 C2 C1 . . 120.4(2) ?
C4 C3 C2 . . 120.0(2) ?
O3 C4 C5 . . 121.5(2) ?
O3 C4 C3 . . 118.5(2) ?
C5 C4 C3 . . 119.9(2) ?
C4 C5 C6 . . 119.7(2) ?
C7 C6 C5 . . 120.8(3) ?
C6 C7 C2 . . 119.7(2) ?
C9 C8 N1 . . 109.8(3) ?
C8 C9 N2 . . 105.8(3) ?
N1 C10 N2 . . 111.6(3) ?
C4 O3 H3o . . 109(3) ?
C10 N2 H2n . . 123(3) ?
C9 N2 H2n . . 129(3) ?
C4 C3 H3 . . 120.0 ?
C2 C3 H3 . . 120.0 ?
C4 C5 H5 . . 120.1 ?
C6 C5 H5 . . 120.1 ?
C7 C6 H6 . . 119.6 ?
C5 C6 H6 . . 119.6 ?
C6 C7 H7 . . 120.1 ?
C2 C7 H7 . . 120.1 ?
C9 C8 H8 . . 125.1 ?
N1 C8 H8 . . 125.1 ?
C8 C9 H9 . . 127.1 ?
N2 C9 H9 . . 127.1 ?
N1 C10 H10 . . 124.2 ?
N2 C10 H10 . . 124.2 ?

loop_
_geom_bond_atom_site_label_1
_geom_bond_atom_site_label_2
_geom_bond_site_symmetry_2
_geom_bond_distance
_geom_bond_publ_flag
Cu1 N1 . 1.978(2) yes
Cu1 N1 3_666 1.978(2) yes
Cu1 O1 . 1.980(2) yes
Cu1 O1 3_666 1.980(2) yes
Cu1 O3 1_554 2.646(2) yes
Cu1 O3 3_667 2.646(2) yes
O1 C1 . 1.284(3) ?
O2 C1 . 1.239(3) ?
O3 C4 . 1.366(3) ?
N1 C10 . 1.310(4) ?
N1 C8 . 1.376(4) ?
N2 C10 . 1.338(4) ?
N2 C9 . 1.357(4) ?
C1 C2 . 1.500(3) ?
C2 C7 . 1.388(4) ?
C2 C3 . 1.396(3) ?
C3 C4 . 1.387(3) ?
C4 C5 . 1.384(4) ?
C5 C6 . 1.386(4) ?
C6 C7 . 1.377(4) ?
C8 C9 . 1.354(4) ?
O3 H3o . 0.850(10) ?
N2 H2n . 0.850(10) ?
C3 H3 . 0.93 ?
C5 H5 . 0.93 ?
C6 H6 . 0.93 ?
C7 H7 . 0.93 ?
C8 H8 . 0.93 ?
C9 H9 . 0.93 ?
C10 H10 . 0.93 ?

loop_
_geom_hbond_atom_site_label_D
_geom_hbond_atom_site_label_H
_geom_hbond_atom_site_label_A
_geom_hbond_site_symmetry_A
_geom_hbond_distance_DH
_geom_hbond_distance_HA
_geom_hbond_distance_DA
_geom_hbond_angle_DHA
_geom_hbond_publ_flag
O3 H3o O2 1_556 0.850(10) 1.760(10) 2.596(3) 170(4) yes
N2 H2n O1 2_646 0.850(10) 2.01(2) 2.841(3) 166(4) yes

loop_
_geom_torsion_atom_site_label_1
_geom_torsion_atom_site_label_2
_geom_torsion_atom_site_label_3
_geom_torsion_atom_site_label_4
_geom_torsion_site_symmetry_1
_geom_torsion
N1 Cu1 O1 C1 3_666 -97.3(2)
N1 Cu1 O1 C1 . 82.7(2)
O3 Cu1 O1 C1 3_667 174.3(2)
O3 Cu1 O1 C1 1_554 -5.7(2)
O1 Cu1 N1 C10 . 122.8(3)
O1 Cu1 N1 C10 3_666 -57.2(3)
O3 Cu1 N1 C10 3_667 36.3(3)
O3 Cu1 N1 C10 1_554 -143.7(3)
O1 Cu1 N1 C8 . -48.2(3)
O1 Cu1 N1 C8 3_666 131.8(3)
O3 Cu1 N1 C8 3_667 -134.7(3)
O3 Cu1 N1 C8 1_554 45.3(3)
Cu1 O1 C1 O2 . 9.4(4)
Cu1 O1 C1 C2 . -170.1(2)
O2 C1 C2 C7 . 25.4(4)
O1 C1 C2 C7 . -155.1(3)
O2 C1 C2 C3 . -152.3(3)
O1 C1 C2 C3 . 27.2(3)
C7 C2 C3 C4 . -1.0(4)
C1 C2 C3 C4 . 176.7(2)
C2 C3 C4 O3 . -175.1(2)
C2 C3 C4 C5 . 2.4(4)
O3 C4 C5 C6 . 176.0(3)
C3 C4 C5 C6 . -1.5(4)
C4 C5 C6 C7 . -0.9(5)
C5 C6 C7 C2 . 2.3(5)
C3 C2 C7 C6 . -1.3(4)
C1 C2 C7 C6 . -179.0(3)
C10 N1 C8 C9 . -0.7(4)
Cu1 N1 C8 C9 . 171.8(2)
N1 C8 C9 N2 . 0.7(4)
C10 N2 C9 C8 . -0.4(4)
C8 N1 C10 N2 . 0.5(4)
Cu1 N1 C10 N2 . -172.2(2)
C9 N2 C10 N1 . -0.1(4)
